data_2020152
loop_
_publ_author_name
'Jaulmes, S.'
'Guittard, M.'
'Mazurier, A.'

_publ_section_title
;
 Structure de l'Oxypentasulfur de Gallium et de Trilanthane, Ga La3 O S5
;
_journal_name_full 'Acta Crystallographica C (39,1983-)'
_journal_page_first 1594
_journal_page_last 1597
_journal_volume 39
_journal_year 1983
_chemical_formula_sum 'Ga La3 O S5'
_space_group_IT_number 62
_symmetry_space_group_name_Hall '-P 2ac 2n'
_symmetry_space_group_name_H-M 'P n m a'
_cell_angle_alpha 90
_cell_angle_beta 90
_cell_angle_gamma 90
_cell_formula_units_Z 4
_cell_length_a 10.78
_cell_length_b 4.03
_cell_length_c 19.95
_cell_volume 866.696
_citation_journal_id_ASTM ACSCEE
_cod_data_source_file Jaulmes_ACSCEE_1983_500.cif
_cod_data_source_block Ga1La3O1S5
_cod_original_cell_volume 866.6959
_cod_original_formula_sum 'Ga1 La3 O1 S5'
_cod_database_code 2020152

loop_
_symmetry_equiv_pos_as_xyz
x,y,z
-x+1/2,-y,z+1/2
x+1/2,-y+1/2,-z+1/2
-x,y+1/2,-z
-x,-y,-z
x-1/2,y,-z-1/2
-x-1/2,y-1/2,z-1/2
x,-y-1/2,z

loop_
_atom_site_label
_atom_site_type_symbol
_atom_site_fract_x
_atom_site_fract_y
_atom_site_fract_z
_atom_site_occupancy
_atom_site_U_iso_or_equiv
O1 O-2 0.4253 0.25 0.0425 1 0.0
S2 S-2 0.6286 0.25 0.53458 1 0.0
La1 La+3 0.40091 0.25 0.16353 1 0.0
Ga1 Ga+3 0.29401 0.25 0.78938 1 0.0
La3 La+3 0.02028 0.25 0.10354 1 0.0
La2 La+3 0.64792 0.25 0.01015 1 0.0
S5 S-2 0.2788 0.25 0.61565 1 0.0
S1 S-2 0.6478 0.25 0.26089 1 0.0
S3 S-2 0.9144 0.25 0.62041 1 0.0
S4 S-2 0.5886 0.25 0.71217 1 0.0
